data_7126900
loop_
_publ_author_name
'Ou, Xiao'
'Li, Xizhen'
'Rong, Haowei'
'Yu, Lian'
'Lu, Ming'

_publ_section_title
;
 A general method for cultivating single crystals from melt microdroplets.
;
_journal_issue 69
_journal_name_full 'Chemical communications (Cambridge, England)'
_journal_page_first 9950
_journal_page_last 9953
_journal_paper_doi 10.1039/d0cc03157g
_journal_volume 56
_journal_year 2020
_chemical_formula_moiety 'C18 H20 N2 O6'
_chemical_formula_sum 'C18 H20 N2 O6'
_chemical_formula_weight 360.36
_chemical_melting_point 434
_chemical_name_common Nitrendipine
_space_group_crystal_system monoclinic
_space_group_IT_number 14
_space_group_name_Hall '-P 2ybc'
_space_group_name_H-M_alt 'P 1 21/c 1'
_atom_sites_solution_hydrogens geom
_atom_sites_solution_primary dual
_audit_creation_date 2020-01-08
_audit_creation_method
;
Olex2 1.3
(compiled Nov 21 2019 18:26:39 for OlexSys, GUI svn.r6003)
;
_audit_update_record
;
2020-06-27 deposited with the CCDC.	2020-07-13 downloaded from the CCDC.
;
_cell_angle_alpha 90
_cell_angle_beta 93.7770(10)
_cell_angle_gamma 90
_cell_formula_units_Z 4
_cell_length_a 8.82590(10)
_cell_length_b 15.2013(2)
_cell_length_c 12.94740(10)
_cell_measurement_reflns_used 16420
_cell_measurement_temperature 99.99(10)
_cell_measurement_theta_max 76.8790
_cell_measurement_theta_min 4.4520
_cell_volume 1733.32(3)
_computing_cell_refinement 'CrysAlisPro 1.171.40.54a (Rigaku OD, 2019)'
_computing_data_collection 'CrysAlisPro 1.171.40.54a (Rigaku OD, 2019)'
_computing_data_reduction 'CrysAlisPro 1.171.40.54a (Rigaku OD, 2019)'
_computing_molecular_graphics 'Olex2 1.3 (Dolomanov et al., 2009)'
_computing_publication_material 'Olex2 1.3 (Dolomanov et al., 2009)'
_computing_structure_refinement 'SHELXL 2016/6 (Sheldrick, 2015)'
_computing_structure_solution 'SHELXT 2014/5 (Sheldrick, 2014)'
_diffrn_ambient_environment N~2~
_diffrn_ambient_temperature 99.99(10)
_diffrn_detector 'CCD plate'
_diffrn_detector_area_resol_mean 10.0000
_diffrn_detector_type HyPix
_diffrn_measured_fraction_theta_full 1.000
_diffrn_measured_fraction_theta_max 0.986
_diffrn_measurement_details
;
List of Runs (angles in degrees, time in seconds):

  # Type    Start    End  Width  t~exp~   \w     \q     \k     \f   Frames
#--------------------------------------------------------------------------
  1  \w    -62.00  29.00   0.50    0.52    --  -46.37  19.00 -60.00  182
  2  \w     69.00 118.00   0.50    0.52    --   46.37 135.00  46.00   98
  3  \w     69.00 178.00   0.50    2.10    --  107.00 135.00  46.00  218
  4  \w    128.00 178.00   0.50    2.10    --  107.00  15.00-120.00  100
  5  \w    103.00 129.00   0.50    2.10    --  107.00 125.00-180.00   52
  6  \w    147.00 177.00   0.50    2.10    --  107.00 125.00-180.00   60
  7  \w     90.00 123.00   0.50    2.10    --  107.00  15.00-120.00   66
  8  \w     63.00 122.00   0.50    2.10    --  107.00 -45.00 -60.00  118
  9  \w     86.00 113.00   0.50    2.10    --  107.00-125.00 -60.00   54
 10  \w     57.00  82.00   0.50    2.10    --  107.00-125.00 -60.00   50
 11  \w     34.00 124.00   0.50    2.10    --  107.00-135.00 -19.00  180
 12  \w     65.00 125.00   0.50    2.10    --  107.00 -61.00 120.00  120
 13  \w     90.00 178.00   0.50    2.10    --  107.00  15.00  60.00  176
 14  \w     70.00 178.00   0.50    2.10    --  107.00 134.00-132.00  216
 15  \w     70.00 118.00   0.50    0.52    --   46.37 134.00-132.00   96
 16  \w     32.00 124.00   0.50    2.10    --  107.00 -15.00-180.00  184
 17  \w     35.00 115.00   0.50    2.10    --  107.00 -61.00-120.00  160
 18  \w     36.00 107.00   0.50    2.10    --  107.00 -94.00   0.00  142
 19  \w     37.00 130.00   0.50    2.10    --  107.00 -77.00 120.00  186
 20  \w     35.00 108.00   0.50    2.10    --  107.00 -94.00 -30.00  146
 21  \w     34.00 117.00   0.50    2.10    --  107.00-125.00-150.00  166
 22  \w     21.00 101.00   0.50    0.52    --   46.37-135.00 -19.00  160
 23  \w     35.00  90.00   0.50    2.10    --  107.00 -45.00  60.00  110
 24  \w     35.00 122.00   0.50    2.10    --  107.00 -30.00  90.00  174
 25  \w     34.00 124.00   0.50    2.10    --  107.00-134.00 160.00  180
 26  \w     20.00 100.00   0.50    0.52    --   46.37-134.00 160.00  160
 27  \w    -25.00  63.00   0.50    0.52    --   46.37 -57.00-150.00  176
 28  \w    -62.00  29.00   0.50    0.52    --  -46.37  19.00 120.00  182
 29  \w   -100.00 -16.00   0.50    0.52    --  -46.37 134.00-132.00  168
 30  \w   -100.00 -16.00   0.50    0.52    --  -46.37 135.00  46.00  168
 31  \w   -102.00 -26.00   0.50    2.10    -- -100.00  30.00  90.00  152
 32  \w   -115.00 -25.00   0.50    2.10    -- -100.00  30.00 -90.00  180
 33  \w   -114.00 -28.00   0.50    2.10    -- -100.00  61.00  90.00  172
 34  \w   -124.00 -27.00   0.50    2.10    -- -100.00 135.00  46.00  194
 35  \w   -124.00 -27.00   0.50    2.10    -- -100.00 134.00-132.00  194
 36  \w   -173.00 -82.00   0.50    2.10    -- -100.00 -61.00-120.00  182
 37  \w   -118.00 -65.00   0.50    0.52    --  -46.37-135.00 -19.00  106
 38  \w   -118.00 -71.00   0.50    0.52    --  -46.37-125.00  30.00   94
 39  \w   -118.00 -66.00   0.50    0.52    --  -46.37-134.00 160.00  104
 40  \w   -118.00 -71.00   0.50    0.52    --  -46.37-125.00-150.00   94
;
_diffrn_measurement_device 'four-circle diffractometer'
_diffrn_measurement_device_type 'XtaLAB Synergy R, DW system, HyPix'
_diffrn_measurement_method '\w scans'
_diffrn_orient_matrix_type 'CrysAlisPro convention (1999,Acta A55,543-557)'
_diffrn_orient_matrix_UB_11 0.0343610000
_diffrn_orient_matrix_UB_12 -0.0984087000
_diffrn_orient_matrix_UB_13 0.0179248000
_diffrn_orient_matrix_UB_21 -0.1389318000
_diffrn_orient_matrix_UB_22 -0.0243183000
_diffrn_orient_matrix_UB_23 -0.0727558000
_diffrn_orient_matrix_UB_31 0.1006713000
_diffrn_orient_matrix_UB_32 -0.0000826000
_diffrn_orient_matrix_UB_33 -0.0926919000
_diffrn_radiation_monochromator mirror
_diffrn_radiation_probe x-ray
_diffrn_radiation_type 'Cu K\a'
_diffrn_radiation_wavelength 1.54184
_diffrn_reflns_av_R_equivalents 0.0674
_diffrn_reflns_av_unetI/netI 0.0311
_diffrn_reflns_Laue_measured_fraction_full 1.000
_diffrn_reflns_Laue_measured_fraction_max 0.986
_diffrn_reflns_limit_h_max 11
_diffrn_reflns_limit_h_min -11
_diffrn_reflns_limit_k_max 19
_diffrn_reflns_limit_k_min -19
_diffrn_reflns_limit_l_max 15
_diffrn_reflns_limit_l_min -16
_diffrn_reflns_number 34313
_diffrn_reflns_point_group_measured_fraction_full 1.000
_diffrn_reflns_point_group_measured_fraction_max 0.986
_diffrn_reflns_theta_full 67.684
_diffrn_reflns_theta_max 76.897
_diffrn_reflns_theta_min 4.492
_diffrn_source 'Rotating-anode X-ray tube'
_diffrn_source_type 'Rigaku (Cu) X-ray Source'
_exptl_absorpt_coefficient_mu 0.877
_exptl_absorpt_correction_T_max 1.00000
_exptl_absorpt_correction_T_min 0.85700
_exptl_absorpt_correction_type multi-scan
_exptl_absorpt_process_details
;
CrysAlisPro 1.171.40.54a (Rigaku Oxford Diffraction, 2019)
Empirical absorption correction using spherical harmonics,
 implemented in SCALE3 ABSPACK scaling algorithm.
;
_exptl_crystal_colour 'clear light colourless'
_exptl_crystal_density_diffrn 1.381
_exptl_crystal_description Strip
_exptl_crystal_F_000 760
_exptl_crystal_recrystallization_method 'From the Melt'
_exptl_crystal_size_max 0.12
_exptl_crystal_size_mid 0.06
_exptl_crystal_size_min 0.04
_refine_diff_density_max 0.707
_refine_diff_density_min -0.516
_refine_diff_density_rms 0.073
_refine_ls_extinction_method none
_refine_ls_goodness_of_fit_ref 1.054
_refine_ls_hydrogen_treatment constr
_refine_ls_matrix_type full
_refine_ls_number_parameters 239
_refine_ls_number_reflns 3602
_refine_ls_number_restraints 0
_refine_ls_restrained_S_all 1.054
_refine_ls_R_factor_all 0.0819
_refine_ls_R_factor_gt 0.0766
_refine_ls_shift/su_max 0.000
_refine_ls_shift/su_mean 0.000
_refine_ls_structure_factor_coef Fsqd
_refine_ls_weighting_details 'w=1/[\s^2^(Fo^2^)+(0.1027P)^2^+2.2389P] where P=(Fo^2^+2Fc^2^)/3'
_refine_ls_weighting_scheme calc
_refine_ls_wR_factor_gt 0.2034
_refine_ls_wR_factor_ref 0.2078
_reflns_Friedel_coverage 0.000
_reflns_number_gt 3257
_reflns_number_total 3602
_reflns_threshold_expression 'I > 2\s(I)'
_cod_data_source_file d0cc03157g2.cif
_cod_data_source_block Nitrendipine-100k-HWRong
_cod_depositor_comments
;
The following automatic conversions were performed:

data item '_chemical_melting_point' value '434K' was changed to '434'
-- the value should be numeric and without a unit designator.

Automatic conversion script
Id: cif_fix_values 7556 2019-12-06 15:28:31Z antanas 

 Adding full bibliography for 7126896--7126915.cif.
;
_cod_database_code 7126900
_shelx_shelxl_version_number 2016/6
_shelx_space_group_comment
;
The symmetry employed for this shelxl refinement is uniquely defined
by the following loop, which should always be used as a source of
symmetry information in preference to the above space-group names.
They are only intended as comments.
;
_reflns_odcompleteness_completeness 100.00
_reflns_odcompleteness_iscentric 1
_reflns_odcompleteness_theta 71.98
_olex2_refinement_description
;
1. Fixed Uiso
 At 1.2 times of:
  All C(H) groups, All C(H,H) groups, All N(H) groups
 At 1.5 times of:
  All C(H,H,H) groups
2.a Ternary CH refined with riding coordinates:
 C00E(H00E)
2.b Secondary CH2 refined with riding coordinates:
 C00O(H00L,H00M)
2.c Aromatic/amide H refined with riding coordinates:
 N006(H006), C00F(H00F), C00G(H00G), C00I(H00I), C00J(H00J)
2.d Idealised Me refined as rotating group:
 C00K(H00A,H00B,H00C), C00N(H00D,H00H,H00K), C00P(H00N,H00O,H00P), C00Q(H00Q,
 H00R,H00S)
;
_olex2_submission_special_instructions 'No special instructions were received'
_oxdiff_exptl_absorpt_empirical_details
;
Empirical correction (ABSPACK) includes:
- Absorption correction using spherical harmonics
- Frame scaling
;
_oxdiff_exptl_absorpt_empirical_full_max 2.086
_oxdiff_exptl_absorpt_empirical_full_min 0.438

loop_
_space_group_symop_operation_xyz
'x, y, z'
'-x, y+1/2, -z+1/2'
'-x, -y, -z'
'x, -y-1/2, z-1/2'

loop_
_atom_site_label
_atom_site_type_symbol
_atom_site_fract_x
_atom_site_fract_y
_atom_site_fract_z
_atom_site_U_iso_or_equiv
_atom_site_adp_type
_atom_site_occupancy
_atom_site_site_symmetry_order
_atom_site_calc_flag
_atom_site_refinement_flags_posn
_atom_site_refinement_flags_adp
_atom_site_refinement_flags_occupancy
_atom_site_disorder_assembly
_atom_site_disorder_group
O001 O 0.7292(2) 0.64237(12) 0.43200(13) 0.0406(5) Uani 1 1 d . . . . .
O002 O 0.8879(2) 0.62537(12) 0.30609(16) 0.0409(5) Uani 1 1 d . . . . .
O003 O 0.3519(3) 0.87039(14) 0.67119(15) 0.0480(5) Uani 1 1 d . . . . .
O004 O 0.5208(3) 0.95567(14) 0.74795(15) 0.0543(6) Uani 1 1 d . . . . .
O005 O 0.2607(2) 0.79038(18) 0.36511(18) 0.0575(7) Uani 1 1 d . . . . .
N006 N 0.6512(3) 0.82800(14) 0.14189(16) 0.0353(5) Uani 1 1 d . . . . .
H006 H 0.689557 0.857487 0.093291 0.042 Uiso 1 1 calc R U . . .
N007 N 0.4725(3) 0.91102(15) 0.67376(16) 0.0409(6) Uani 1 1 d . . . . .
O008 O 0.1926(3) 0.86673(17) 0.2223(3) 0.0714(8) Uani 1 1 d . . . . .
C009 C 0.7713(3) 0.66432(15) 0.34775(18) 0.0298(5) Uani 1 1 d . . . . .
C00A C 0.6965(3) 0.73479(15) 0.28582(17) 0.0279(5) Uani 1 1 d . . . . .
C00B C 0.7415(3) 0.76633(15) 0.19472(18) 0.0302(5) Uani 1 1 d . . . . .
C00C C 0.5630(3) 0.90659(16) 0.58307(18) 0.0340(6) Uani 1 1 d . . . . .
C00D C 0.6035(3) 0.84044(15) 0.41911(18) 0.0303(5) Uani 1 1 d . . . . .
C00E C 0.5587(3) 0.77353(16) 0.33405(18) 0.0307(5) Uani 1 1 d . . . . .
H00E H 0.504395 0.725278 0.365622 0.037 Uiso 1 1 calc R U . . .
C00F C 0.5243(3) 0.84375(16) 0.50794(19) 0.0317(5) Uani 1 1 d . . . . .
H00F H 0.445882 0.804255 0.517205 0.038 Uiso 1 1 calc R U . . .
C00G C 0.6812(3) 0.96580(16) 0.5738(2) 0.0377(6) Uani 1 1 d . . . . .
H00G H 0.707625 1.005978 0.626115 0.045 Uiso 1 1 calc R U . . .
C00H C 0.4507(3) 0.81600(17) 0.2521(2) 0.0357(6) Uani 1 1 d . . . . .
C00I C 0.7578(3) 0.96307(17) 0.4850(2) 0.0364(6) Uani 1 1 d . . . . .
H00I H 0.836114 1.002748 0.476223 0.044 Uiso 1 1 calc R U . . .
C00J C 0.7197(3) 0.90160(16) 0.40767(19) 0.0317(5) Uani 1 1 d . . . . .
H00J H 0.772211 0.901245 0.347711 0.038 Uiso 1 1 calc R U . . .
C00K C 0.8797(3) 0.74288(18) 0.13922(19) 0.0356(6) Uani 1 1 d . . . . .
H00A H 0.856869 0.694142 0.093671 0.053 Uiso 1 1 calc R U . . .
H00B H 0.960743 0.726953 0.188803 0.053 Uiso 1 1 calc R U . . .
H00C H 0.910060 0.792511 0.099651 0.053 Uiso 1 1 calc R U . . .
C00L C 0.5024(3) 0.84476(17) 0.1631(2) 0.0372(6) Uani 1 1 d . . . . .
C00M C 0.2909(3) 0.8273(2) 0.2751(3) 0.0493(8) Uani 1 1 d . . . . .
C00N C 0.4134(4) 0.8937(2) 0.0777(2) 0.0510(8) Uani 1 1 d . . . . .
H00D H 0.384322 0.950328 0.102673 0.076 Uiso 1 1 calc R U . . .
H00H H 0.324035 0.860743 0.056194 0.076 Uiso 1 1 calc R U . . .
H00K H 0.475106 0.901203 0.020028 0.076 Uiso 1 1 calc R U . . .
C00O C 0.9634(4) 0.5574(2) 0.3703(3) 0.0555(9) Uani 1 1 d . . . . .
H00L H 0.993227 0.580863 0.438349 0.067 Uiso 1 1 calc R U . . .
H00M H 0.895127 0.508294 0.378613 0.067 Uiso 1 1 calc R U . . .
C00P C 0.1101(4) 0.8045(3) 0.4022(4) 0.0825(15) Uani 1 1 d . . . . .
H00N H 0.037199 0.769462 0.362221 0.124 Uiso 1 1 calc R U . . .
H00O H 0.083425 0.865545 0.395049 0.124 Uiso 1 1 calc R U . . .
H00P H 0.110450 0.787850 0.473731 0.124 Uiso 1 1 calc R U . . .
C00Q C 1.0936(6) 0.5291(4) 0.3207(5) 0.114(2) Uani 1 1 d . . . . .
H00Q H 1.063540 0.508996 0.252085 0.171 Uiso 1 1 calc R U . . .
H00R H 1.141745 0.481829 0.359584 0.171 Uiso 1 1 calc R U . . .
H00S H 1.163388 0.577192 0.316877 0.171 Uiso 1 1 calc R U . . .

loop_
_atom_site_aniso_label
_atom_site_aniso_U_11
_atom_site_aniso_U_22
_atom_site_aniso_U_33
_atom_site_aniso_U_23
_atom_site_aniso_U_13
_atom_site_aniso_U_12
O001 0.0609(12) 0.0340(10) 0.0258(9) 0.0018(7) -0.0053(8) 0.0003(9)
O002 0.0341(10) 0.0331(10) 0.0549(12) 0.0094(8) -0.0024(8) 0.0037(7)
O003 0.0696(15) 0.0393(11) 0.0359(10) 0.0030(8) 0.0098(10) 0.0074(10)
O004 0.0807(16) 0.0484(12) 0.0317(10) -0.0126(9) -0.0116(10) 0.0238(11)
O005 0.0343(11) 0.0867(18) 0.0512(13) -0.0299(12) 0.0016(9) -0.0036(11)
N006 0.0520(13) 0.0263(10) 0.0264(10) 0.0014(8) -0.0067(9) -0.0013(9)
N007 0.0646(16) 0.0299(11) 0.0271(11) -0.0005(8) -0.0053(10) 0.0181(11)
O008 0.0357(12) 0.0544(14) 0.120(2) 0.0018(14) -0.0248(13) 0.0007(10)
C009 0.0335(12) 0.0250(11) 0.0299(12) -0.0039(9) -0.0066(9) -0.0035(9)
C00A 0.0331(12) 0.0244(11) 0.0252(11) -0.0039(8) -0.0053(9) -0.0026(9)
C00B 0.0384(13) 0.0243(11) 0.0268(11) -0.0034(9) -0.0068(9) -0.0024(9)
C00C 0.0467(14) 0.0272(12) 0.0267(12) -0.0009(9) -0.0085(10) 0.0123(10)
C00D 0.0363(13) 0.0236(11) 0.0295(12) -0.0027(9) -0.0090(9) 0.0043(9)
C00E 0.0353(12) 0.0264(11) 0.0297(12) -0.0047(9) -0.0025(9) -0.0022(9)
C00F 0.0393(13) 0.0254(11) 0.0293(11) -0.0004(9) -0.0058(10) 0.0050(10)
C00G 0.0501(15) 0.0250(12) 0.0354(13) -0.0070(10) -0.0173(11) 0.0079(11)
C00H 0.0361(13) 0.0301(12) 0.0392(13) -0.0102(10) -0.0104(11) -0.0001(10)
C00I 0.0412(14) 0.0258(12) 0.0399(13) -0.0033(10) -0.0141(11) 0.0016(10)
C00J 0.0374(13) 0.0258(11) 0.0307(12) -0.0010(9) -0.0067(10) 0.0024(10)
C00K 0.0435(14) 0.0370(13) 0.0259(12) -0.0034(10) -0.0005(10) -0.0048(11)
C00L 0.0422(14) 0.0266(12) 0.0404(14) -0.0098(10) -0.0150(11) 0.0049(10)
C00M 0.0333(14) 0.0372(15) 0.075(2) -0.0251(15) -0.0108(14) -0.0036(12)
C00N 0.066(2) 0.0414(16) 0.0418(15) -0.0094(12) -0.0235(14) 0.0162(14)
C00O 0.0403(15) 0.0386(16) 0.086(2) 0.0198(15) -0.0095(15) 0.0057(13)
C00P 0.0275(15) 0.091(3) 0.130(4) -0.059(3) 0.0080(19) -0.0135(17)
C00Q 0.070(3) 0.101(4) 0.176(6) 0.061(4) 0.042(3) 0.037(3)

loop_
_atom_type_symbol
_atom_type_description
_atom_type_scat_dispersion_real
_atom_type_scat_dispersion_imag
_atom_type_scat_source
C C 0.0181 0.0091 'International Tables Vol C Tables 4.2.6.8 and 6.1.1.4'
H H 0.0000 0.0000 'International Tables Vol C Tables 4.2.6.8 and 6.1.1.4'
O O 0.0492 0.0322 'International Tables Vol C Tables 4.2.6.8 and 6.1.1.4'
N N 0.0311 0.0180 'International Tables Vol C Tables 4.2.6.8 and 6.1.1.4'

loop_
_geom_angle_atom_site_label_1
_geom_angle_atom_site_label_2
_geom_angle_atom_site_label_3
_geom_angle
_geom_angle_site_symmetry_1
_geom_angle_site_symmetry_3
_geom_angle_publ_flag
C009 O002 C00O 114.8(2) . . ?
C00M O005 C00P 117.6(3) . . ?
C00B N006 H006 118.3 . . ?
C00B N006 C00L 123.4(2) . . ?
C00L N006 H006 118.3 . . ?
O003 N007 C00C 118.2(2) . . ?
O004 N007 O003 123.6(3) . . ?
O004 N007 C00C 118.2(3) . . ?
O001 C009 O002 121.9(2) . . ?
O001 C009 C00A 122.3(2) . . ?
O002 C009 C00A 115.8(2) . . ?
C009 C00A C00E 113.7(2) . . ?
C00B C00A C009 125.8(2) . . ?
C00B C00A C00E 120.5(2) . . ?
N006 C00B C00K 112.6(2) . . ?
C00A C00B N006 118.5(2) . . ?
C00A C00B C00K 128.8(2) . . ?
C00F C00C N007 118.1(3) . . ?
C00G C00C N007 119.4(2) . . ?
C00G C00C C00F 122.4(2) . . ?
C00F C00D C00E 120.0(2) . . ?
C00F C00D C00J 118.5(2) . . ?
C00J C00D C00E 121.4(2) . . ?
C00A C00E C00D 112.10(19) . . ?
C00A C00E H00E 107.9 . . ?
C00A C00E C00H 111.0(2) . . ?
C00D C00E H00E 107.9 . . ?
C00H C00E C00D 109.86(19) . . ?
C00H C00E H00E 107.9 . . ?
C00C C00F H00F 120.3 . . ?
C00D C00F C00C 119.5(2) . . ?
C00D C00F H00F 120.3 . . ?
C00C C00G H00G 121.1 . . ?
C00I C00G C00C 117.8(2) . . ?
C00I C00G H00G 121.1 . . ?
C00L C00H C00E 120.3(2) . . ?
C00L C00H C00M 121.4(3) . . ?
C00M C00H C00E 118.3(3) . . ?
C00G C00I H00I 119.6 . . ?
C00G C00I C00J 120.9(3) . . ?
C00J C00I H00I 119.6 . . ?
C00D C00J H00J 119.6 . . ?
C00I C00J C00D 120.9(2) . . ?
C00I C00J H00J 119.6 . . ?
C00B C00K H00A 109.5 . . ?
C00B C00K H00B 109.5 . . ?
C00B C00K H00C 109.5 . . ?
H00A C00K H00B 109.5 . . ?
H00A C00K H00C 109.5 . . ?
H00B C00K H00C 109.5 . . ?
N006 C00L C00N 113.6(3) . . ?
C00H C00L N006 119.5(2) . . ?
C00H C00L C00N 126.9(3) . . ?
O005 C00M C00H 112.1(3) . . ?
O008 C00M O005 121.2(3) . . ?
O008 C00M C00H 126.7(4) . . ?
C00L C00N H00D 109.5 . . ?
C00L C00N H00H 109.5 . . ?
C00L C00N H00K 109.5 . . ?
H00D C00N H00H 109.5 . . ?
H00D C00N H00K 109.5 . . ?
H00H C00N H00K 109.5 . . ?
O002 C00O H00L 110.1 . . ?
O002 C00O H00M 110.1 . . ?
H00L C00O H00M 108.4 . . ?
C00Q C00O O002 108.0(3) . . ?
C00Q C00O H00L 110.1 . . ?
C00Q C00O H00M 110.1 . . ?
O005 C00P H00N 109.5 . . ?
O005 C00P H00O 109.5 . . ?
O005 C00P H00P 109.5 . . ?
H00N C00P H00O 109.5 . . ?
H00N C00P H00P 109.5 . . ?
H00O C00P H00P 109.5 . . ?
C00O C00Q H00Q 109.5 . . ?
C00O C00Q H00R 109.5 . . ?
C00O C00Q H00S 109.5 . . ?
H00Q C00Q H00R 109.5 . . ?
H00Q C00Q H00S 109.5 . . ?
H00R C00Q H00S 109.5 . . ?

loop_
_geom_bond_atom_site_label_1
_geom_bond_atom_site_label_2
_geom_bond_distance
_geom_bond_site_symmetry_2
_geom_bond_publ_flag
O001 C009 1.222(3) . ?
O002 C009 1.331(3) . ?
O002 C00O 1.460(3) . ?
O003 N007 1.230(3) . ?
O004 N007 1.229(3) . ?
O005 C00M 1.336(4) . ?
O005 C00P 1.459(4) . ?
N006 H006 0.8600 . ?
N006 C00B 1.382(3) . ?
N006 C00L 1.383(4) . ?
N007 C00C 1.464(4) . ?
O008 C00M 1.225(4) . ?
C009 C00A 1.469(3) . ?
C00A C00B 1.357(3) . ?
C00A C00E 1.522(3) . ?
C00B C00K 1.499(4) . ?
C00C C00F 1.390(3) . ?
C00C C00G 1.389(4) . ?
C00D C00E 1.532(3) . ?
C00D C00F 1.386(4) . ?
C00D C00J 1.399(4) . ?
C00E H00E 0.9800 . ?
C00E C00H 1.522(3) . ?
C00F H00F 0.9300 . ?
C00G H00G 0.9300 . ?
C00G C00I 1.373(4) . ?
C00H C00L 1.341(4) . ?
C00H C00M 1.470(4) . ?
C00I H00I 0.9300 . ?
C00I C00J 1.394(3) . ?
C00J H00J 0.9300 . ?
C00K H00A 0.9600 . ?
C00K H00B 0.9600 . ?
C00K H00C 0.9600 . ?
C00L C00N 1.509(4) . ?
C00N H00D 0.9600 . ?
C00N H00H 0.9600 . ?
C00N H00K 0.9600 . ?
C00O H00L 0.9700 . ?
C00O H00M 0.9700 . ?
C00O C00Q 1.419(6) . ?
C00P H00N 0.9600 . ?
C00P H00O 0.9600 . ?
C00P H00P 0.9600 . ?
C00Q H00Q 0.9600 . ?
C00Q H00R 0.9600 . ?
C00Q H00S 0.9600 . ?

loop_
_geom_torsion_atom_site_label_1
_geom_torsion_atom_site_label_2
_geom_torsion_atom_site_label_3
_geom_torsion_atom_site_label_4
_geom_torsion
_geom_torsion_site_symmetry_1
_geom_torsion_site_symmetry_2
_geom_torsion_site_symmetry_3
_geom_torsion_site_symmetry_4
_geom_torsion_publ_flag
O001 C009 C00A C00B 176.0(2) . . . . ?
O001 C009 C00A C00E -2.9(3) . . . . ?
O002 C009 C00A C00B -4.3(3) . . . . ?
O002 C009 C00A C00E 176.71(19) . . . . ?
O003 N007 C00C C00F -12.5(3) . . . . ?
O003 N007 C00C C00G 166.1(2) . . . . ?
O004 N007 C00C C00F 168.0(2) . . . . ?
O004 N007 C00C C00G -13.4(3) . . . . ?
N007 C00C C00F C00D 177.2(2) . . . . ?
N007 C00C C00G C00I -176.2(2) . . . . ?
C009 O002 C00O C00Q -173.9(4) . . . . ?
C009 C00A C00B N006 174.8(2) . . . . ?
C009 C00A C00B C00K -4.5(4) . . . . ?
C009 C00A C00E C00D 80.2(2) . . . . ?
C009 C00A C00E C00H -156.5(2) . . . . ?
C00A C00E C00H C00L -24.4(3) . . . . ?
C00A C00E C00H C00M 157.8(2) . . . . ?
C00B N006 C00L C00H 15.5(4) . . . . ?
C00B N006 C00L C00N -163.1(2) . . . . ?
C00B C00A C00E C00D -98.9(3) . . . . ?
C00B C00A C00E C00H 24.4(3) . . . . ?
C00C C00G C00I C00J -1.2(4) . . . . ?
C00D C00E C00H C00L 100.2(3) . . . . ?
C00D C00E C00H C00M -77.6(3) . . . . ?
C00E C00A C00B N006 -6.3(3) . . . . ?
C00E C00A C00B C00K 174.4(2) . . . . ?
C00E C00D C00F C00C -178.0(2) . . . . ?
C00E C00D C00J C00I 179.0(2) . . . . ?
C00E C00H C00L N006 6.2(4) . . . . ?
C00E C00H C00L C00N -175.4(2) . . . . ?
C00E C00H C00M O005 -5.3(3) . . . . ?
C00E C00H C00M O008 173.1(3) . . . . ?
C00F C00C C00G C00I 2.3(4) . . . . ?
C00F C00D C00E C00A -141.4(2) . . . . ?
C00F C00D C00E C00H 94.7(3) . . . . ?
C00F C00D C00J C00I 1.7(3) . . . . ?
C00G C00C C00F C00D -1.4(4) . . . . ?
C00G C00I C00J C00D -0.7(4) . . . . ?
C00J C00D C00E C00A 41.3(3) . . . . ?
C00J C00D C00E C00H -82.6(3) . . . . ?
C00J C00D C00F C00C -0.6(3) . . . . ?
C00L N006 C00B C00A -15.4(3) . . . . ?
C00L N006 C00B C00K 164.0(2) . . . . ?
C00L C00H C00M O005 176.9(2) . . . . ?
C00L C00H C00M O008 -4.6(4) . . . . ?
C00M C00H C00L N006 -176.0(2) . . . . ?
C00M C00H C00L C00N 2.3(4) . . . . ?
C00O O002 C009 O001 -2.1(3) . . . . ?
C00O O002 C009 C00A 178.2(2) . . . . ?
C00P O005 C00M O008 -4.7(4) . . . . ?
C00P O005 C00M C00H 173.9(2) . . . . ?
